data_4349836
loop_
_publ_author_name
'Gu\'egan, Fr\'ed\'eric'
'Riob\'e, Fran\,cois'
'Maury, Olivier'
'Jung, Julie'
'Le Guennic, Boris'
'Morell, Christophe'
'Luneau, Dominique'

_publ_section_title
;
 Teaching an old molecule new tricks: evidence and rationalisation of the
 slow magnetisation dynamics in [DyTp2Acac]
;
_journal_issue 6
_journal_name_full 'Inorganic Chemistry Frontiers'
_journal_page_first 1346
_journal_paper_doi 10.1039/C8QI00174J
_journal_volume 5
_journal_year 2018
_chemical_formula_moiety 'C23 H27 B2 Dy N12 O2'
_chemical_formula_sum 'C23 H27 B2 Dy N12 O2'
_chemical_formula_weight 687.64
_space_group_IT_number 14
_space_group_name_Hall '-P 2ybc'
_space_group_name_H-M_alt 'P 1 21/c 1'
_symmetry_cell_setting monoclinic
_symmetry_space_group_name_H-M 'P 1 21/c 1'
_atom_sites_solution_hydrogens difmap
_atom_sites_solution_primary other
_audit_update_record
;
2018-02-25 deposited with the CCDC.
2018-04-04 downloaded from the CCDC.
;
_cell_angle_alpha 90
_cell_angle_beta 102.117(3)
_cell_angle_gamma 90
_cell_formula_units_Z 4
_cell_length_a 15.2071(5)
_cell_length_b 12.8077(4)
_cell_length_c 14.8944(5)
_cell_measurement_reflns_used 0
_cell_measurement_temperature 293
_cell_measurement_theta_max 0
_cell_measurement_theta_min 0
_cell_volume 2836.32(16)
_computing_cell_refinement 'USER DEFINED CELL REFINEMENT'
_computing_data_collection 'USER DEFINED DATA COLLECTION'
_computing_data_reduction 'USER DEFINED DATA REDUCTION'
_computing_molecular_graphics 'CAMERON (Watkin et al., 1996)'
_computing_publication_material 'CRYSTALS (Betteridge et al., 2003)'
_computing_structure_refinement 'CRYSTALS (Betteridge et al., 2003)'
_computing_structure_solution 'Superflip (Palatinus & Chapuis, 2007)'
_diffrn_ambient_temperature 293
_diffrn_measured_fraction_theta_full 0.977
_diffrn_measured_fraction_theta_max 0.895
_diffrn_measurement_device Serial
_diffrn_measurement_device_type Unknown
_diffrn_measurement_method \w/2\q
_diffrn_radiation_monochromator graphite
_diffrn_radiation_type 'Mo K\a'
_diffrn_radiation_wavelength 0.71073
_diffrn_reflns_av_R_equivalents 0.075
_diffrn_reflns_limit_h_max 19
_diffrn_reflns_limit_h_min -19
_diffrn_reflns_limit_k_max 17
_diffrn_reflns_limit_k_min 0
_diffrn_reflns_limit_l_max 20
_diffrn_reflns_limit_l_min 0
_diffrn_reflns_number 7033
_diffrn_reflns_theta_full 25.027
_diffrn_reflns_theta_max 29.444
_diffrn_reflns_theta_min 3.168
_diffrn_standards_number 0
_exptl_absorpt_coefficient_mu 2.679
_exptl_absorpt_correction_type none
_exptl_crystal_colour white
_exptl_crystal_density_diffrn 1.610
_exptl_crystal_density_method 'not measured'
_exptl_crystal_description platelet
_exptl_crystal_F_000 1364
_exptl_crystal_preparation 'Magnetic properties,Luminescent'
_exptl_crystal_recrystallization_method 'Re-crystallisation from solvent: CH2Cl2/heptane'
_refine_diff_density_max 3.87
_refine_diff_density_min -1.94
_refine_ls_extinction_method None
_refine_ls_goodness_of_fit_ref 1.1815
_refine_ls_hydrogen_treatment constr
_refine_ls_matrix_type full
_refine_ls_number_parameters 361
_refine_ls_number_reflns 5007
_refine_ls_number_restraints 0
_refine_ls_R_factor_all 0.0730
_refine_ls_R_factor_gt 0.0557
_refine_ls_shift/su_max 0.0015761
_refine_ls_shift/su_mean 0.0000228
_refine_ls_structure_factor_coef F
_refine_ls_weighting_details
;
 Method, part 1, Chebychev polynomial, (Watkin, 1994, Prince, 1982) 
 [weight] = 1.0/[A~0~*T~0~(x)+A~1~*T~1~(x) ... +A~n-1~]*T~n-1~(x)] 
 where A~i~ are the Chebychev coefficients listed below and x= Fcalc/Fmax 
 Method = Robust Weighting (Prince, 1982) 
 W = [weight] * [1-(deltaF/6*sigmaF)^2^]^2^ 
 A~i~ are: 
 11.5 9.38 10.1 6.06 
;
_refine_ls_weighting_scheme calc
_refine_ls_wR_factor_all 0.0556
_refine_ls_wR_factor_gt 0.0489
_refine_ls_wR_factor_ref 0.0473
_reflns_limit_h_max 19
_reflns_limit_h_min -19
_reflns_limit_k_max 17
_reflns_limit_k_min 0
_reflns_limit_l_max 20
_reflns_limit_l_min 0
_reflns_number_gt 5476
_reflns_number_total 7034
_reflns_threshold_expression I>2.0\s(I)
_oxford_diffrn_Wilson_B_factor 0.00
_oxford_diffrn_Wilson_scale 0.00
_oxford_refine_ls_r_factor_ref 0.0509
_oxford_refine_ls_scale 0.7994(16)
_oxford_reflns_number_all 7019
_oxford_reflns_threshold_expression_ref I>0.0\s(I)
_cod_data_source_file c8qi00174j2.cif
_cod_data_source_block 1
_cod_depositor_comments
;
The following automatic conversions were performed:

data item '_atom_sites_solution_primary' value 'Other' was changed to
'other' in accordance with the
/home/saulius/struct/COD-crude-data/automatic-downloads/DataCite-retrospective/RSC/depositions/lib/dictionaries/cif_core.dic
dictionary named 'cif_core.dic' version 2.4.2 last updated on
2011-04-26.

Automatic conversion script
Id: cif_fix_values 6909 2019-04-08 15:41:33Z antanas 

2020-09-02
Z value and formula fixed to values more according to usual
chemical conventions.                 miguel
;
_cod_original_formula_weight 119.59
_cod_original_formula_moiety 'C4 H4.70 B0.35 Dy0.17 N2.09 O0.35'
_cod_original_formula_units_Z 23
_cod_original_cell_volume 2836.33(17)
_cod_original_sg_symbol_H-M 'P 21/c '
_cod_original_formula_sum 'C4 H4.70 B0.35 Dy0.17 N2.09 O0.35'
_cod_database_code 4349836

loop_
_symmetry_equiv_pos_as_xyz
x,y,z
-x,-y,-z
x,-y+1/2,z+1/2
-x,y+1/2,-z+1/2

loop_
_atom_site_label
_atom_site_type_symbol
_atom_site_fract_x
_atom_site_fract_y
_atom_site_fract_z
_atom_site_U_iso_or_equiv
_atom_site_occupancy
_atom_site_adp_type
_atom_site_refinement_flags_posn
Dy1 Dy 0.270370(12) 0.551357(14) 0.658474(12) 0.0265 1.0000 Uani .
O2 O 0.1673(2) 0.5671(3) 0.7498(3) 0.0425 1.0000 Uani .
C3 C 0.1675(4) 0.5564(4) 0.8340(4) 0.0473 1.0000 Uani .
C4 C 0.2393(4) 0.5092(5) 0.8971(4) 0.0480 1.0000 Uani .
C5 C 0.3159(3) 0.4731(4) 0.8757(3) 0.0370 1.0000 Uani .
O6 O 0.3350(2) 0.4769(3) 0.7969(2) 0.0379 1.0000 Uani .
C7 C 0.3881(5) 0.4268(5) 0.9512(4) 0.0600 1.0000 Uani .
N8 N 0.3401(2) 0.4254(3) 0.5681(3) 0.0334 1.0000 Uani .
N9 N 0.2883(3) 0.3738(3) 0.4939(3) 0.0380 1.0000 Uani .
C10 C 0.3399(4) 0.3439(5) 0.4352(4) 0.0485 1.0000 Uani .
C11 C 0.4265(4) 0.3737(5) 0.4704(5) 0.0529 1.0000 Uani .
C12 C 0.4236(3) 0.4240(4) 0.5518(4) 0.0412 1.0000 Uani .
B13 B 0.1865(4) 0.3519(5) 0.4887(4) 0.0419 1.0000 Uani .
N14 N 0.1321(3) 0.4526(3) 0.4674(3) 0.0411 1.0000 Uani .
N15 N 0.1468(3) 0.5389(3) 0.5225(3) 0.0399 1.0000 Uani .
C16 C 0.0901(4) 0.6118(5) 0.4828(4) 0.0480 1.0000 Uani .
C17 C 0.0355(4) 0.5740(6) 0.4021(4) 0.0617 1.0000 Uani .
C18 C 0.0653(4) 0.4743(6) 0.3941(4) 0.0566 1.0000 Uani .
N19 N 0.1768(3) 0.3084(3) 0.5811(3) 0.0417 1.0000 Uani .
N20 N 0.1986(3) 0.3676(3) 0.6587(3) 0.0380 1.0000 Uani .
C21 C 0.1842(4) 0.3079(4) 0.7272(4) 0.0479 1.0000 Uani .
C22 C 0.1543(5) 0.2098(5) 0.6946(5) 0.0580 1.0000 Uani .
C23 C 0.1503(4) 0.2138(4) 0.6033(4) 0.0550 1.0000 Uani .
N24 N 0.4214(2) 0.6380(3) 0.7174(2) 0.0306 1.0000 Uani .
N25 N 0.4415(3) 0.7380(3) 0.6953(2) 0.0326 1.0000 Uani .
C26 C 0.5263(3) 0.7602(4) 0.7411(3) 0.0382 1.0000 Uani .
C27 C 0.5609(3) 0.6761(5) 0.7918(4) 0.0510 1.0000 Uani .
C28 C 0.4936(3) 0.6034(4) 0.7767(4) 0.0415 1.0000 Uani .
B29 B 0.3766(4) 0.8019(4) 0.6237(3) 0.0328 1.0000 Uani .
N30 N 0.3588(3) 0.7450(3) 0.5330(2) 0.0301 1.0000 Uani .
N31 N 0.3146(3) 0.6515(3) 0.5244(2) 0.0348 1.0000 Uani .
C32 C 0.3080(4) 0.6226(4) 0.4372(3) 0.0420 1.0000 Uani .
C33 C 0.3462(4) 0.6956(4) 0.3895(3) 0.0463 1.0000 Uani .
C34 C 0.3798(4) 0.7725(4) 0.4519(3) 0.0386 1.0000 Uani .
N35 N 0.2879(3) 0.8220(3) 0.6536(3) 0.0363 1.0000 Uani .
N36 N 0.2323(3) 0.7428(3) 0.6687(3) 0.0370 1.0000 Uani .
C37 C 0.1611(4) 0.7892(5) 0.6887(4) 0.0507 1.0000 Uani .
C38 C 0.1699(5) 0.8965(6) 0.6869(5) 0.0656 1.0000 Uani .
C39 C 0.2502(5) 0.9131(5) 0.6677(4) 0.0519 1.0000 Uani .
C1 C 0.0857(6) 0.5936(10) 0.8675(7) 0.0994 1.0000 Uani .
H41 H 0.2323 0.5031 0.9580 0.0601 1.0000 Uiso R
H73 H 0.4404 0.4706 0.9593 0.0862 1.0000 Uiso R
H72 H 0.3672 0.4231 1.0072 0.0860 1.0000 Uiso R
H71 H 0.4029 0.3584 0.9344 0.0861 1.0000 Uiso R
H101 H 0.3191 0.3085 0.3803 0.0550 1.0000 Uiso R
H111 H 0.4765 0.3625 0.4445 0.0610 1.0000 Uiso R
H121 H 0.4732 0.4533 0.5907 0.0510 1.0000 Uiso R
H161 H 0.0864 0.6789 0.5055 0.0602 1.0000 Uiso R
H171 H -0.0094 0.6093 0.3621 0.0759 1.0000 Uiso R
H181 H 0.0429 0.4286 0.3466 0.0690 1.0000 Uiso R
H211 H 0.1928 0.3287 0.7880 0.0532 1.0000 Uiso R
H221 H 0.1407 0.1534 0.7287 0.0711 1.0000 Uiso R
H231 H 0.1313 0.1599 0.5613 0.0689 1.0000 Uiso R
H261 H 0.5557 0.8235 0.7356 0.0461 1.0000 Uiso R
H271 H 0.6177 0.6706 0.8301 0.0590 1.0000 Uiso R
H281 H 0.4973 0.5375 0.8041 0.0489 1.0000 Uiso R
H321 H 0.2793 0.5617 0.4125 0.0521 1.0000 Uiso R
H331 H 0.3508 0.6936 0.3278 0.0519 1.0000 Uiso R
H341 H 0.4091 0.8335 0.4409 0.0450 1.0000 Uiso R
H371 H 0.1120 0.7531 0.7019 0.0641 1.0000 Uiso R
H381 H 0.1283 0.9465 0.6966 0.0751 1.0000 Uiso R
H391 H 0.2767 0.9774 0.6657 0.0633 1.0000 Uiso R
H13 H 0.0733 0.5470 0.9141 0.1528 1.0000 Uiso R
H12 H 0.0988 0.6619 0.8933 0.1530 1.0000 Uiso R
H11 H 0.0340 0.5973 0.8185 0.1530 1.0000 Uiso R
H131 H 0.1626 0.2900 0.4369 0.0276 1.0000 Uiso R
H291 H 0.4093 0.8798 0.6148 0.0311 1.0000 Uiso R

loop_
_atom_site_aniso_label
_atom_site_aniso_U_11
_atom_site_aniso_U_22
_atom_site_aniso_U_33
_atom_site_aniso_U_23
_atom_site_aniso_U_13
_atom_site_aniso_U_12
Dy1 0.03130(11) 0.02687(11) 0.02162(11) 0.00127(8) 0.00606(6) 0.00094(9)
O2 0.0443(17) 0.051(2) 0.0371(18) 0.0013(15) 0.0188(15) 0.0019(15)
C3 0.052(3) 0.055(3) 0.040(3) -0.004(2) 0.023(2) -0.003(2)
C4 0.069(4) 0.051(3) 0.029(2) 0.004(2) 0.022(2) 0.000(3)
C5 0.049(3) 0.033(2) 0.027(2) 0.0027(16) 0.0034(19) -0.0115(18)
O6 0.0379(16) 0.0432(17) 0.0320(16) 0.0075(13) 0.0058(13) -0.0038(14)
C7 0.087(4) 0.055(3) 0.030(2) 0.004(2) -0.006(3) 0.008(3)
N8 0.0336(17) 0.0332(19) 0.0355(19) -0.0049(14) 0.0118(15) -0.0040(14)
N9 0.045(2) 0.038(2) 0.034(2) -0.0063(15) 0.0135(16) 0.0013(17)
C10 0.060(3) 0.043(2) 0.045(3) -0.010(2) 0.016(2) 0.003(3)
C11 0.041(3) 0.053(3) 0.071(4) -0.009(3) 0.027(3) 0.002(2)
C12 0.040(2) 0.044(3) 0.043(3) 0.000(2) 0.015(2) 0.000(2)
B13 0.045(3) 0.042(3) 0.038(2) -0.016(2) 0.006(2) -0.010(2)
N14 0.0350(18) 0.053(2) 0.033(2) -0.0006(18) 0.0019(15) -0.0091(18)
N15 0.0304(17) 0.050(2) 0.040(2) 0.0055(17) 0.0076(16) 0.0049(17)
C16 0.043(3) 0.059(3) 0.042(3) 0.008(2) 0.008(2) 0.006(2)
C17 0.044(3) 0.094(5) 0.044(3) 0.018(3) 0.000(2) 0.013(3)
C18 0.045(3) 0.088(5) 0.032(3) 0.005(3) -0.002(2) -0.015(3)
N19 0.047(2) 0.038(2) 0.041(2) -0.0017(16) 0.0092(17) -0.0133(17)
N20 0.043(2) 0.0337(19) 0.0370(19) -0.0015(16) 0.0079(16) -0.0028(16)
C21 0.051(3) 0.044(3) 0.047(3) 0.007(2) 0.007(2) -0.014(2)
C22 0.070(4) 0.038(3) 0.065(4) 0.007(3) 0.012(3) -0.023(3)
C23 0.072(4) 0.036(3) 0.057(3) -0.006(2) 0.014(3) -0.020(3)
N24 0.0412(18) 0.0226(16) 0.0273(16) 0.0052(13) 0.0053(14) -0.0040(14)
N25 0.0417(19) 0.0297(17) 0.0256(17) -0.0041(14) 0.0056(14) 0.0002(15)
C26 0.041(2) 0.048(3) 0.026(2) -0.0045(18) 0.0085(17) -0.015(2)
C27 0.039(3) 0.068(4) 0.041(3) 0.000(2) -0.003(2) -0.003(2)
C28 0.043(2) 0.039(3) 0.041(3) 0.004(2) 0.004(2) 0.000(2)
B29 0.046(3) 0.029(2) 0.025(2) 0.0021(17) 0.0112(19) -0.003(2)
N30 0.0427(19) 0.0265(16) 0.0217(16) 0.0033(12) 0.0082(14) 0.0052(15)
N31 0.051(2) 0.0282(17) 0.0263(16) -0.0003(15) 0.0108(15) -0.0097(17)
C32 0.061(3) 0.041(3) 0.025(2) 0.0001(17) 0.0101(19) -0.003(2)
C33 0.068(3) 0.053(3) 0.0226(19) 0.0011(19) 0.019(2) 0.000(2)
C34 0.059(3) 0.038(2) 0.0223(18) 0.0156(17) 0.0150(18) 0.002(2)
N35 0.053(2) 0.029(2) 0.0279(17) 0.0020(13) 0.0095(16) 0.0101(16)
N36 0.041(2) 0.037(2) 0.037(2) 0.0004(16) 0.0180(17) 0.0077(17)
C37 0.055(3) 0.048(3) 0.055(3) 0.000(3) 0.024(3) 0.016(3)
C38 0.079(4) 0.050(4) 0.073(4) -0.002(3) 0.030(4) 0.029(3)
C39 0.071(4) 0.031(2) 0.057(3) 0.010(2) 0.020(3) 0.014(3)
C1 0.086(6) 0.144(8) 0.083(6) 0.005(6) 0.052(5) 0.031(6)

loop_
_atom_type_symbol
_atom_type_scat_dispersion_real
_atom_type_scat_dispersion_imag
_atom_type_scat_Cromer_Mann_a1
_atom_type_scat_Cromer_Mann_b1
_atom_type_scat_Cromer_Mann_a2
_atom_type_scat_Cromer_Mann_b2
_atom_type_scat_Cromer_Mann_a3
_atom_type_scat_Cromer_Mann_b3
_atom_type_scat_Cromer_Mann_a4
_atom_type_scat_Cromer_Mann_b4
_atom_type_scat_Cromer_Mann_c
_atom_type_scat_source
C 0.0033 0.0016 2.3100 20.8439 1.0200 10.2075 1.5886 0.5687 0.8650 51.6512 0.2156 'International Tables Vol C 4.2.6.8 and 6.1.1.4'
H 0.0000 0.0000 0.4930 10.5109 0.3229 26.1257 0.1402 3.1424 0.0408 57.7998 0.0030 'International Tables Vol C 4.2.6.8 and 6.1.1.4'
B 0.0013 0.0007 2.0545 23.2185 1.3326 1.0210 1.0979 60.3498 0.7068 0.1403 -0.1932 'International Tables Vol C 4.2.6.8 and 6.1.1.4'
N 0.0061 0.0033 12.2126 0.0057 3.1322 9.8933 2.0125 28.9975 1.1663 0.5826 -11.5290 'International Tables Vol C 4.2.6.8 and 6.1.1.4'
O 0.0106 0.0060 3.0485 13.2771 2.2868 5.7011 1.5463 0.3239 0.8670 32.9089 0.2508 'International Tables Vol C 4.2.6.8 and 6.1.1.4'
Cl 0.1484 0.1585 11.4604 0.0104 7.1964 1.1662 6.2556 18.5194 1.6455 47.7784 -9.5574 'International Tables Vol C 4.2.6.8 and 6.1.1.4'
K 0.2009 0.2494 8.2186 12.7949 7.4398 0.7748 1.0519 213.1870 0.8659 41.6841 1.4228 'International Tables Vol C 4.2.6.8 and 6.1.1.4'
Dy -0.1892 4.4098 26.5070 2.1802 17.6383 0.2022 14.5596 12.1899 2.9658 111.8740 4.2973 'International Tables Vol C 4.2.6.8 and 6.1.1.4'

loop_
_geom_angle_atom_site_label_1
_geom_angle_atom_site_label_2
_geom_angle_atom_site_label_3
_geom_angle
_geom_angle_publ_flag
O2 Dy1 O6 73.74(13) yes
O2 Dy1 N8 143.58(13) yes
O6 Dy1 N8 93.80(13) yes
O2 Dy1 N15 89.72(14) yes
O6 Dy1 N15 145.13(13) yes
N8 Dy1 N15 81.43(14) yes
O2 Dy1 N20 74.83(13) yes
O6 Dy1 N20 73.91(13) yes
N8 Dy1 N20 68.81(13) yes
N15 Dy1 N20 72.18(14) yes
O2 Dy1 N24 116.03(13) yes
O6 Dy1 N24 71.67(11) yes
N8 Dy1 N24 90.75(12) yes
N15 Dy1 N24 142.42(13) yes
N20 Dy1 N24 138.35(12) yes
O2 Dy1 N31 137.61(14) yes
O6 Dy1 N31 140.34(12) yes
N8 Dy1 N31 72.07(13) yes
N15 Dy1 N31 70.93(13) yes
N20 Dy1 N31 129.10(13) yes
O2 Dy1 N36 71.64(13) yes
O6 Dy1 N36 114.09(13) yes
N8 Dy1 N36 142.45(13) yes
N15 Dy1 N36 88.13(14) yes
N20 Dy1 N36 140.97(14) yes
N24 Dy1 N31 71.69(11) yes
N24 Dy1 N36 75.95(13) yes
N31 Dy1 N36 70.42(13) yes
Dy1 O2 C3 136.2(4) yes
O2 C3 C4 123.2(5) yes
O2 C3 C1 117.6(6) yes
C4 C3 C1 119.2(6) yes
C3 C4 C5 124.7(5) yes
C3 C4 H41 116.7 no
C5 C4 H41 118.5 no
C4 C5 O6 125.5(5) yes
C4 C5 C7 118.9(5) yes
O6 C5 C7 115.5(5) yes
C5 O6 Dy1 135.2(3) yes
C5 C7 H73 108.4 no
C5 C7 H72 110.2 no
H73 C7 H72 109.8 no
C5 C7 H71 109.8 no
H73 C7 H71 109.7 no
H72 C7 H71 108.9 no
Dy1 N8 N9 120.5(3) yes
Dy1 N8 C12 129.5(3) yes
N9 N8 C12 104.5(4) yes
N8 N9 C10 110.0(4) yes
N8 N9 B13 121.3(4) yes
C10 N9 B13 128.7(4) yes
N9 C10 C11 108.6(5) yes
N9 C10 H101 124.8 no
C11 C10 H101 126.6 no
C10 C11 C12 105.1(5) yes
C10 C11 H111 127.0 no
C12 C11 H111 127.9 no
C11 C12 N8 111.8(5) yes
C11 C12 H121 124.4 no
N8 C12 H121 123.8 no
N9 B13 N14 110.3(4) yes
N9 B13 N19 107.8(4) yes
N14 B13 N19 110.2(4) yes
N9 B13 H131 109.8 no
N14 B13 H131 111.9 no
N19 B13 H131 106.7 no
B13 N14 N15 123.1(4) yes
B13 N14 C18 128.4(5) yes
N15 N14 C18 108.6(5) yes
Dy1 N15 N14 123.1(3) yes
Dy1 N15 C16 129.5(4) yes
N14 N15 C16 107.1(4) yes
N15 C16 C17 110.8(6) yes
N15 C16 H161 124.9 no
C17 C16 H161 124.3 no
C16 C17 C18 104.6(5) yes
C16 C17 H171 127.6 no
C18 C17 H171 127.8 no
C17 C18 N14 109.0(5) yes
C17 C18 H181 125.5 no
N14 C18 H181 125.4 no
B13 N19 N20 120.7(4) yes
B13 N19 C23 130.2(5) yes
N20 N19 C23 109.0(4) yes
Dy1 N20 N19 122.1(3) yes
Dy1 N20 C21 131.3(4) yes
N19 N20 C21 106.2(4) yes
N20 C21 C22 110.3(5) yes
N20 C21 H211 124.9 no
C22 C21 H211 124.8 no
C21 C22 C23 105.1(5) yes
C21 C22 H221 127.2 no
C23 C22 H221 127.7 no
C22 C23 N19 109.3(5) yes
C22 C23 H231 125.9 no
N19 C23 H231 124.8 no
Dy1 N24 N25 123.8(3) yes
Dy1 N24 C28 130.1(3) yes
N25 N24 C28 106.0(4) yes
N24 N25 C26 108.1(4) yes
N24 N25 B29 121.5(4) yes
C26 N25 B29 130.1(4) yes
N25 C26 C27 109.2(4) yes
N25 C26 H261 124.0 no
C27 C26 H261 126.8 no
C26 C27 C28 105.1(4) yes
C26 C27 H271 127.0 no
C28 C27 H271 127.9 no
C27 C28 N24 111.5(5) yes
C27 C28 H281 124.8 no
N24 C28 H281 123.7 no
N25 B29 N30 109.5(4) yes
N25 B29 N35 111.5(4) yes
N30 B29 N35 109.9(4) yes
N25 B29 H291 108.5 no
N30 B29 H291 108.6 no
N35 B29 H291 108.7 no
B29 N30 N31 119.9(3) yes
B29 N30 C34 129.8(4) yes
N31 N30 C34 110.3(4) yes
Dy1 N31 N30 124.6(3) yes
Dy1 N31 C32 129.6(3) yes
N30 N31 C32 105.6(4) yes
N31 C32 C33 111.1(5) yes
N31 C32 H321 123.5 no
C33 C32 H321 125.4 no
C32 C33 C34 106.0(4) yes
C32 C33 H331 127.9 no
C34 C33 H331 126.1 no
C33 C34 N30 107.0(4) yes
C33 C34 H341 127.3 no
N30 C34 H341 125.7 no
B29 N35 N36 122.4(4) yes
B29 N35 C39 128.8(5) yes
N36 N35 C39 108.8(4) yes
Dy1 N36 N35 123.4(3) yes
Dy1 N36 C37 131.1(4) yes
N35 N36 C37 105.5(4) yes
N36 C37 C38 110.8(6) yes
N36 C37 H371 123.6 no
C38 C37 H371 125.5 no
C37 C38 C39 105.1(5) yes
C37 C38 H381 127.5 no
C39 C38 H381 127.4 no
N35 C39 C38 109.7(6) yes
N35 C39 H391 124.9 no
C38 C39 H391 125.4 no
C3 C1 H13 110.0 no
C3 C1 H12 107.7 no
H13 C1 H12 109.4 no
C3 C1 H11 111.5 no
H13 C1 H11 109.2 no
H12 C1 H11 109.1 no

loop_
_geom_bond_atom_site_label_1
_geom_bond_atom_site_label_2
_geom_bond_distance
_geom_bond_publ_flag
Dy1 O2 2.290(3) yes
Dy1 O6 2.297(3) yes
Dy1 N8 2.478(4) yes
Dy1 N15 2.462(4) yes
Dy1 N20 2.594(4) yes
Dy1 N24 2.536(4) yes
Dy1 N31 2.578(4) yes
Dy1 N36 2.532(4) yes
O2 C3 1.261(6) yes
C3 C4 1.417(8) yes
C3 C1 1.512(9) yes
C4 C5 1.354(8) yes
C4 H41 0.938 no
C5 O6 1.266(6) yes
C5 C7 1.518(7) yes
C7 H73 0.959 no
C7 H72 0.954 no
C7 H71 0.952 no
N8 N9 1.383(5) yes
N8 C12 1.342(6) yes
N9 C10 1.347(7) yes
N9 B13 1.559(7) yes
C10 C11 1.366(8) yes
C10 H101 0.931 no
C11 C12 1.381(8) yes
C11 H111 0.933 no
C12 H121 0.928 no
B13 N14 1.529(8) yes
B13 N19 1.520(7) yes
B13 H131 1.113 no
N14 N15 1.367(6) yes
N14 C18 1.356(7) yes
N15 C16 1.322(7) yes
C16 C17 1.395(8) yes
C16 H161 0.930 no
C17 C18 1.369(11) yes
C17 H171 0.925 no
C18 H181 0.926 no
N19 N20 1.365(6) yes
N19 C23 1.340(7) yes
N20 C21 1.329(7) yes
C21 C22 1.388(8) yes
C21 H211 0.927 no
C22 C23 1.350(9) yes
C22 H221 0.932 no
C23 H231 0.936 no
N24 N25 1.372(5) yes
N24 C28 1.332(6) yes
N25 C26 1.357(6) yes
N25 B29 1.529(6) yes
C26 C27 1.357(8) yes
C26 H261 0.937 no
C27 C28 1.366(8) yes
C27 H271 0.933 no
C28 H281 0.935 no
B29 N30 1.508(6) yes
B29 N35 1.529(7) yes
B29 H291 1.135 no
N30 N31 1.367(5) yes
N30 C34 1.358(6) yes
N31 C32 1.334(6) yes
C32 C33 1.375(7) yes
C32 H321 0.930 no
C33 C34 1.376(7) yes
C33 H331 0.937 no
C34 H341 0.931 no
N35 N36 1.369(6) yes
N35 C39 1.336(7) yes
N36 C37 1.322(6) yes
C37 C38 1.381(9) yes
C37 H371 0.933 no
C38 C39 1.329(10) yes
C38 H381 0.932 no
C39 H391 0.919 no
C1 H13 0.962 no
C1 H12 0.960 no
C1 H11 0.955 no

loop_
_geom_hbond_atom_site_label_D
_geom_hbond_atom_site_label_H
_geom_hbond_atom_site_label_A
_geom_hbond_site_symmetry_A
_geom_hbond_angle_DHA
_geom_hbond_distance_DH
_geom_hbond_distance_HA
_geom_hbond_distance_DA
_geom_hbond_publ_flag
C33 H331 N35 3_564 154.39(16) 0.937 2.577 3.446(9) yes
